data_2020775
loop_
_publ_author_name
'Liu, Jian-Jun'
'Liu, Teng'
'Huang, Chang-Cang'

_publ_section_title
;
 Synthesis and characterization of a photochromic magnesium(II)
 coordination polymer based on a naphthalene diimide ligand
;
_journal_coeditor_code YF3120
_journal_issue 6
_journal_name_full 'Acta Crystallographica Section C'
_journal_page_first 437
_journal_page_last 441
_journal_paper_doi 10.1107/S2053229617006544
_journal_volume 73
_journal_year 2017
_chemical_formula_iupac '[Mg (C28 H13 N2 O8)2 (C3 H7 N O)2]'
_chemical_formula_moiety 'C62 H40 Mg N6 O18'
_chemical_formula_sum 'C62 H40 Mg N6 O18'
_chemical_formula_weight 1181.31
_chemical_name_systematic
<i>catena</i>-Poly[[bis(dimethylformamide-\k<i>O</i>)magnesium(II)]bis[\m-<i>N</i>-(3-carboxyphenyl)-<i>N</i>'-(3-carboxylatophenyl)naphthalene-1,8:4,5-tetracarboximide-\k^2^<i>O</i>:<i>O</i>']]
_space_group_crystal_system triclinic
_space_group_IT_number 2
_space_group_name_Hall '-P 1'
_space_group_name_H-M_alt 'P -1'
_symmetry_space_group_name_Hall '-P 1'
_symmetry_space_group_name_H-M 'P -1'
_atom_sites_solution_hydrogens mixed
_audit_creation_method SHELXL-2014/7
_cell_angle_alpha 96.056(3)
_cell_angle_beta 92.679(3)
_cell_angle_gamma 115.714(4)
_cell_formula_units_Z 1
_cell_length_a 9.2595(4)
_cell_length_b 10.2711(3)
_cell_length_c 16.0049(5)
_cell_measurement_reflns_used 4416
_cell_measurement_temperature 153(2)
_cell_measurement_theta_max 30.3050
_cell_measurement_theta_min 2.5600
_cell_volume 1356.47(10)
_computing_cell_refinement
;
CrystalClear (Rigaku, 2002)
;
_computing_data_collection
;
CrystalClear (Rigaku, 2002)
;
_computing_data_reduction
;
CrystalClear (Rigaku, 2002)
;
_computing_molecular_graphics
;
DIAMOND (Brandenburg, 1999)
;
_computing_publication_material
;
publCIF (Westrip, 2010)
;
_computing_structure_refinement
;
SHELXL2014 (Sheldrick, 2015)
;
_computing_structure_solution
;
SHELXS97 (Sheldrick, 2008)
;
_diffrn_ambient_temperature 153(2)
_diffrn_measured_fraction_theta_full 0.976
_diffrn_measured_fraction_theta_max 0.964
_diffrn_measurement_device_type 'Rigaku Saturn 724 CCD area-detector'
_diffrn_measurement_method \w
_diffrn_radiation_type MoK\a
_diffrn_radiation_wavelength 0.71073
_diffrn_reflns_av_R_equivalents 0.0354
_diffrn_reflns_limit_h_max 11
_diffrn_reflns_limit_h_min -10
_diffrn_reflns_limit_k_max 12
_diffrn_reflns_limit_k_min -12
_diffrn_reflns_limit_l_max 19
_diffrn_reflns_limit_l_min -15
_diffrn_reflns_number 11817
_diffrn_reflns_theta_full 25.242
_diffrn_reflns_theta_max 26.372
_diffrn_reflns_theta_min 2.720
_exptl_absorpt_coefficient_mu 0.118
_exptl_absorpt_correction_T_max 1.00000
_exptl_absorpt_correction_T_min 0.75467
_exptl_absorpt_correction_type multi-scan
_exptl_absorpt_process_details
;
(RAPID-AUTO; Rigaku, 1998)
;
_exptl_crystal_colour yellow
_exptl_crystal_density_diffrn 1.446
_exptl_crystal_description block
_exptl_crystal_F_000 610
_exptl_crystal_size_max 0.36
_exptl_crystal_size_mid 0.26
_exptl_crystal_size_min 0.12
_refine_diff_density_max 0.278
_refine_diff_density_min -0.358
_refine_ls_extinction_method none
_refine_ls_goodness_of_fit_ref 1.045
_refine_ls_hydrogen_treatment mixed
_refine_ls_matrix_type full
_refine_ls_number_parameters 399
_refine_ls_number_reflns 5346
_refine_ls_number_restraints 1
_refine_ls_restrained_S_all 1.045
_refine_ls_R_factor_all 0.0747
_refine_ls_R_factor_gt 0.0495
_refine_ls_shift/su_max 0.000
_refine_ls_shift/su_mean 0.000
_refine_ls_structure_factor_coef Fsqd
_refine_ls_weighting_details 'w=1/[\s^2^(Fo^2^)+(0.0702P)^2^] where P=(Fo^2^+2Fc^2^)/3'
_refine_ls_weighting_scheme calc
_refine_ls_wR_factor_gt 0.1219
_refine_ls_wR_factor_ref 0.1325
_reflns_number_gt 3779
_reflns_number_total 5346
_reflns_threshold_expression 'I > 2\s(I)'
_cod_data_source_file yf3120sup1.cif
_cod_data_source_block I
_cod_original_cell_volume 1356.47(9)
_cod_database_code 2020775
_shelx_space_group_comment
;
The symmetry employed for this shelxl refinement is uniquely defined
by the following loop, which should always be used as a source of
symmetry information in preference to the above space-group names.
They are only intended as comments.
;

loop_
_space_group_symop_operation_xyz
'x, y, z'
'-x, -y, -z'

loop_
_atom_site_type_symbol
_atom_site_label
_atom_site_fract_x
_atom_site_fract_y
_atom_site_fract_z
_atom_site_U_iso_or_equiv
_atom_site_adp_type
_atom_site_calc_flag
_atom_site_occupancy
Mg Mg1 0.5000 0.5000 0.0000 0.0242(2) Uani d 1
O O1 0.66770(18) 0.67020(17) 0.08226(9) 0.0379(4) Uani d 1
O O2 0.8779(2) 0.83854(18) 0.02998(10) 0.0510(5) Uani d 1
H H2A 0.861(4) 0.782(3) -0.0165(11) 0.076 Uiso d 1
O O3 0.86387(16) 0.79463(18) 0.43684(9) 0.0358(4) Uani d 1
O O4 0.53270(16) 0.97666(16) 0.33614(9) 0.0305(3) Uani d 1
O O5 0.32634(17) 0.48081(17) 0.73603(9) 0.0347(4) Uani d 1
O O6 -0.04390(16) 0.58976(15) 0.60254(9) 0.0296(3) Uani d 1
O O7 -0.32602(17) 0.47366(16) 0.93384(9) 0.0343(4) Uani d 1
O O8 -0.1435(2) 0.68347(17) 0.89849(10) 0.0459(4) Uani d 1
O O9 0.49130(18) 0.64797(17) -0.07407(9) 0.0365(4) Uani d 1
N N1 0.69306(18) 0.87747(17) 0.38331(9) 0.0219(4) Uani d 1
N N2 0.14153(18) 0.53810(17) 0.67140(10) 0.0222(4) Uani d 1
N N3 0.4236(2) 0.8138(2) -0.12225(14) 0.0464(5) Uani d 1
C C1 0.7887(3) 0.7883(2) 0.08897(13) 0.0298(5) Uani d 1
C C2 0.8407(2) 0.8851(2) 0.17158(12) 0.0243(4) Uani d 1
C C3 0.9812(2) 1.0156(2) 0.18413(13) 0.0280(5) Uani d 1
H H3 1.0444 1.0470 0.1387 0.034 Uiso calc 1
C C4 1.0286(2) 1.0994(2) 0.26247(14) 0.0317(5) Uani d 1
H H4 1.1252 1.1879 0.2710 0.038 Uiso calc 1
C C5 0.9357(2) 1.0550(2) 0.32891(13) 0.0279(5) Uani d 1
H H5 0.9687 1.1121 0.3831 0.034 Uiso calc 1
C C6 0.7942(2) 0.9263(2) 0.31519(12) 0.0225(4) Uani d 1
C C7 0.7459(2) 0.8410(2) 0.23772(12) 0.0234(4) Uani d 1
H H7 0.6489 0.7528 0.2293 0.028 Uiso calc 1
C C8 0.5547(2) 0.9015(2) 0.38359(12) 0.0226(4) Uani d 1
C C9 0.7386(2) 0.8054(2) 0.44077(12) 0.0239(4) Uani d 1
C C10 0.6256(2) 0.7410(2) 0.50406(12) 0.0222(4) Uani d 1
C C11 0.4780(2) 0.7505(2) 0.50178(11) 0.0201(4) Uani d 1
C C12 0.4390(2) 0.8278(2) 0.44399(11) 0.0209(4) Uani d 1
C C13 0.2924(2) 0.8328(2) 0.44234(12) 0.0239(4) Uani d 1
H H13 0.2681 0.8873 0.4043 0.029 Uiso calc 1
C C14 0.1790(2) 0.7579(2) 0.49646(12) 0.0228(4) Uani d 1
H H14 0.0767 0.7587 0.4932 0.027 Uiso calc 1
C C15 0.2149(2) 0.6831(2) 0.55429(12) 0.0209(4) Uani d 1
C C16 0.3661(2) 0.6807(2) 0.55903(11) 0.0202(4) Uani d 1
C C17 0.4077(2) 0.6079(2) 0.61901(11) 0.0214(4) Uani d 1
C C18 0.5539(2) 0.6025(2) 0.62074(12) 0.0242(4) Uani d 1
H H18 0.5814 0.5543 0.6617 0.029 Uiso calc 1
C C19 0.6625(2) 0.6677(2) 0.56230(12) 0.0242(4) Uani d 1
H H19 0.7619 0.6612 0.5630 0.029 Uiso calc 1
C C20 0.2931(2) 0.5372(2) 0.68052(12) 0.0239(4) Uani d 1
C C21 0.0923(2) 0.6016(2) 0.60953(12) 0.0216(4) Uani d 1
C C22 0.0234(2) 0.4614(2) 0.72746(12) 0.0228(4) Uani d 1
C C23 -0.0294(2) 0.3122(2) 0.72589(12) 0.0264(5) Uani d 1
H H23 0.0141 0.2613 0.6902 0.032 Uiso calc 1
C C24 -0.1461(3) 0.2386(2) 0.77713(14) 0.0323(5) Uani d 1
H H24 -0.1834 0.1365 0.7764 0.039 Uiso calc 1
C C25 -0.2091(3) 0.3129(2) 0.82941(13) 0.0316(5) Uani d 1
H H25 -0.2912 0.2612 0.8633 0.038 Uiso calc 1
C C26 -0.1523(2) 0.4632(2) 0.83249(12) 0.0267(5) Uani d 1
C C27 -0.0345(2) 0.5377(2) 0.78099(12) 0.0264(5) Uani d 1
H H27 0.0055 0.6403 0.7828 0.032 Uiso calc 1
C C28 -0.2143(3) 0.5449(2) 0.89273(13) 0.0321(5) Uani d 1
C C29 0.3972(3) 0.7010(2) -0.08188(14) 0.0366(5) Uani d 1
H H29 0.2986 0.6585 -0.0574 0.044 Uiso calc 1
C C30 0.5740(3) 0.8808(4) -0.1608(2) 0.0744(10) Uani d 1
H H30A 0.6498 0.9692 -0.1239 0.112 Uiso calc 1
H H30B 0.5523 0.9065 -0.2157 0.112 Uiso calc 1
H H30C 0.6209 0.8118 -0.1687 0.112 Uiso calc 1
C C31 0.3168(4) 0.8826(3) -0.1246(2) 0.0701(9) Uani d 1
H H31A 0.2198 0.8260 -0.0981 0.105 Uiso calc 1
H H31B 0.2865 0.8867 -0.1834 0.105 Uiso calc 1
H H31C 0.3717 0.9819 -0.0939 0.105 Uiso calc 1

loop_
_atom_site_aniso_label
_atom_site_aniso_U_11
_atom_site_aniso_U_22
_atom_site_aniso_U_33
_atom_site_aniso_U_12
_atom_site_aniso_U_13
_atom_site_aniso_U_23
Mg1 0.0304(5) 0.0190(5) 0.0244(5) 0.0094(4) 0.0131(4) 0.0101(4)
O1 0.0405(9) 0.0329(9) 0.0280(8) 0.0036(8) 0.0107(7) 0.0070(7)
O2 0.0749(12) 0.0264(9) 0.0382(9) 0.0062(9) 0.0360(9) 0.0080(7)
O3 0.0240(8) 0.0555(11) 0.0389(9) 0.0233(8) 0.0142(7) 0.0221(8)
O4 0.0279(8) 0.0337(9) 0.0358(8) 0.0146(7) 0.0131(6) 0.0207(7)
O5 0.0269(8) 0.0432(10) 0.0368(8) 0.0133(7) 0.0085(7) 0.0245(7)
O6 0.0190(7) 0.0327(9) 0.0387(8) 0.0097(7) 0.0105(6) 0.0162(7)
O7 0.0396(9) 0.0284(9) 0.0393(8) 0.0146(7) 0.0254(7) 0.0159(7)
O8 0.0697(11) 0.0238(9) 0.0423(9) 0.0138(8) 0.0388(8) 0.0131(7)
O9 0.0418(9) 0.0344(9) 0.0412(9) 0.0195(8) 0.0142(7) 0.0221(7)
N1 0.0190(8) 0.0238(9) 0.0226(8) 0.0073(7) 0.0093(7) 0.0088(7)
N2 0.0184(8) 0.0223(9) 0.0257(8) 0.0066(7) 0.0086(7) 0.0102(7)
N3 0.0337(11) 0.0337(12) 0.0721(15) 0.0102(9) 0.0060(10) 0.0290(11)
C1 0.0372(12) 0.0218(11) 0.0315(11) 0.0113(10) 0.0147(10) 0.0120(9)
C2 0.0235(10) 0.0206(10) 0.0293(10) 0.0083(9) 0.0085(8) 0.0094(8)
C3 0.0248(11) 0.0263(11) 0.0346(11) 0.0092(9) 0.0158(9) 0.0150(9)
C4 0.0226(11) 0.0240(12) 0.0408(12) 0.0013(9) 0.0109(9) 0.0102(10)
C5 0.0253(11) 0.0244(11) 0.0304(11) 0.0070(9) 0.0083(9) 0.0044(9)
C6 0.0189(10) 0.0243(11) 0.0266(10) 0.0092(9) 0.0090(8) 0.0118(8)
C7 0.0192(10) 0.0197(10) 0.0302(11) 0.0058(8) 0.0067(8) 0.0106(8)
C8 0.0201(10) 0.0218(11) 0.0244(10) 0.0072(9) 0.0053(8) 0.0054(8)
C9 0.0217(11) 0.0255(11) 0.0244(10) 0.0094(9) 0.0056(8) 0.0061(8)
C10 0.0185(10) 0.0215(10) 0.0255(10) 0.0070(8) 0.0048(8) 0.0061(8)
C11 0.0183(10) 0.0176(10) 0.0221(9) 0.0052(8) 0.0050(8) 0.0035(8)
C12 0.0201(10) 0.0204(10) 0.0219(9) 0.0077(8) 0.0061(8) 0.0051(8)
C13 0.0231(10) 0.0248(11) 0.0245(10) 0.0100(9) 0.0038(8) 0.0088(8)
C14 0.0171(10) 0.0234(11) 0.0287(10) 0.0088(9) 0.0056(8) 0.0063(8)
C15 0.0181(10) 0.0192(10) 0.0238(10) 0.0058(8) 0.0061(8) 0.0049(8)
C16 0.0175(10) 0.0170(10) 0.0233(10) 0.0048(8) 0.0050(8) 0.0034(8)
C17 0.0201(10) 0.0188(10) 0.0222(10) 0.0055(8) 0.0036(8) 0.0041(8)
C18 0.0219(10) 0.0266(11) 0.0260(10) 0.0106(9) 0.0049(8) 0.0109(8)
C19 0.0168(10) 0.0270(11) 0.0291(10) 0.0091(9) 0.0041(8) 0.0067(9)
C20 0.0209(10) 0.0219(11) 0.0265(10) 0.0058(9) 0.0055(8) 0.0085(8)
C21 0.0183(10) 0.0199(10) 0.0258(10) 0.0072(8) 0.0040(8) 0.0053(8)
C22 0.0182(10) 0.0254(11) 0.0247(10) 0.0079(9) 0.0068(8) 0.0096(8)
C23 0.0249(11) 0.0248(11) 0.0307(11) 0.0109(9) 0.0094(9) 0.0060(9)
C24 0.0346(12) 0.0190(11) 0.0438(13) 0.0094(10) 0.0186(10) 0.0116(9)
C25 0.0302(11) 0.0269(12) 0.0375(12) 0.0085(10) 0.0189(10) 0.0145(9)
C26 0.0287(11) 0.0220(11) 0.0279(10) 0.0078(9) 0.0113(9) 0.0081(8)
C27 0.0261(11) 0.0203(11) 0.0300(11) 0.0061(9) 0.0086(9) 0.0085(9)
C28 0.0418(13) 0.0257(12) 0.0317(11) 0.0144(10) 0.0183(10) 0.0118(9)
C29 0.0319(12) 0.0322(13) 0.0435(13) 0.0094(11) 0.0072(10) 0.0163(10)
C30 0.0526(17) 0.067(2) 0.106(2) 0.0151(16) 0.0201(17) 0.064(2)
C31 0.0618(19) 0.0530(19) 0.106(3) 0.0335(17) -0.0045(18) 0.0232(17)

loop_
_atom_type_symbol
_atom_type_description
_atom_type_scat_dispersion_real
_atom_type_scat_dispersion_imag
_atom_type_scat_source
C C 0.0033 0.0016 'International Tables Vol C Tables 4.2.6.8 and 6.1.1.4'
H H 0.0000 0.0000 'International Tables Vol C Tables 4.2.6.8 and 6.1.1.4'
N N 0.0061 0.0033 'International Tables Vol C Tables 4.2.6.8 and 6.1.1.4'
O O 0.0106 0.0060 'International Tables Vol C Tables 4.2.6.8 and 6.1.1.4'
Mg Mg 0.0486 0.0363 'International Tables Vol C Tables 4.2.6.8 and 6.1.1.4'

loop_
_geom_angle_atom_site_label_1
_geom_angle_atom_site_label_2
_geom_angle_atom_site_label_3
_geom_angle_site_symmetry_1
_geom_angle_site_symmetry_3
_geom_angle
O1 Mg1 O1 2_665 . 180.0
O1 Mg1 O9 2_665 2_665 88.54(6)
O1 Mg1 O9 . 2_665 91.46(6)
O1 Mg1 O9 2_665 . 91.46(6)
O1 Mg1 O9 . . 88.54(6)
O9 Mg1 O9 2_665 . 180.0
O1 Mg1 O7 2_665 1_654 87.35(6)
O1 Mg1 O7 . 1_654 92.65(6)
O9 Mg1 O7 2_665 1_654 88.16(6)
O9 Mg1 O7 . 1_654 91.84(6)
O1 Mg1 O7 2_665 2_566 92.65(6)
O1 Mg1 O7 . 2_566 87.35(6)
O9 Mg1 O7 2_665 2_566 91.84(6)
O9 Mg1 O7 . 2_566 88.16(6)
O7 Mg1 O7 1_654 2_566 180.0
C1 O1 Mg1 . . 145.30(14)
C1 O2 H2A . . 118(2)
C28 O7 Mg1 . 1_456 139.00(14)
C29 O9 Mg1 . . 132.21(14)
C9 N1 C8 . . 125.65(15)
C9 N1 C6 . . 116.96(14)
C8 N1 C6 . . 117.33(14)
C21 N2 C20 . . 125.00(15)
C21 N2 C22 . . 117.00(14)
C20 N2 C22 . . 117.93(15)
C29 N3 C31 . . 123.3(2)
C29 N3 C30 . . 119.0(2)
C31 N3 C30 . . 117.6(2)
O1 C1 O2 . . 125.8(2)
O1 C1 C2 . . 119.30(18)
O2 C1 C2 . . 114.94(18)
C3 C2 C7 . . 119.92(18)
C3 C2 C1 . . 121.77(18)
C7 C2 C1 . . 118.30(17)
C4 C3 C2 . . 120.03(18)
C4 C3 H3 . . 120.0
C2 C3 H3 . . 120.0
C3 C4 C5 . . 120.29(19)
C3 C4 H4 . . 119.9
C5 C4 H4 . . 119.9
C6 C5 C4 . . 119.15(19)
C6 C5 H5 . . 120.4
C4 C5 H5 . . 120.4
C7 C6 C5 . . 121.30(18)
C7 C6 N1 . . 118.16(17)
C5 C6 N1 . . 120.54(17)
C6 C7 C2 . . 119.28(18)
C6 C7 H7 . . 120.4
C2 C7 H7 . . 120.4
O4 C8 N1 . . 120.92(16)
O4 C8 C12 . . 123.00(16)
N1 C8 C12 . . 116.07(16)
O3 C9 N1 . . 120.55(17)
O3 C9 C10 . . 122.66(17)
N1 C9 C10 . . 116.77(15)
C19 C10 C11 . . 120.61(17)
C19 C10 C9 . . 119.83(16)
C11 C10 C9 . . 119.51(16)
C12 C11 C10 . . 121.68(17)
C12 C11 C16 . . 119.15(16)
C10 C11 C16 . . 119.17(16)
C13 C12 C11 . . 120.23(17)
C13 C12 C8 . . 119.90(16)
C11 C12 C8 . . 119.86(16)
C12 C13 C14 . . 120.41(17)
C12 C13 H13 . . 119.8
C14 C13 H13 . . 119.8
C15 C14 C13 . . 120.51(16)
C15 C14 H14 . . 119.7
C13 C14 H14 . . 119.7
C14 C15 C16 . . 120.01(17)
C14 C15 C21 . . 119.79(16)
C16 C15 C21 . . 120.18(16)
C15 C16 C17 . . 121.25(17)
C15 C16 C11 . . 119.58(16)
C17 C16 C11 . . 119.17(16)
C18 C17 C16 . . 120.37(17)
C18 C17 C20 . . 119.93(16)
C16 C17 C20 . . 119.70(16)
C17 C18 C19 . . 120.41(17)
C17 C18 H18 . . 119.8
C19 C18 H18 . . 119.8
C10 C19 C18 . . 120.22(16)
C10 C19 H19 . . 119.9
C18 C19 H19 . . 119.9
O5 C20 N2 . . 120.80(17)
O5 C20 C17 . . 122.31(17)
N2 C20 C17 . . 116.89(16)
O6 C21 N2 . . 120.93(17)
O6 C21 C15 . . 122.49(16)
N2 C21 C15 . . 116.58(15)
C27 C22 C23 . . 121.17(18)
C27 C22 N2 . . 119.57(17)
C23 C22 N2 . . 119.26(17)
C24 C23 C22 . . 119.07(18)
C24 C23 H23 . . 120.5
C22 C23 H23 . . 120.5
C23 C24 C25 . . 120.44(19)
C23 C24 H24 . . 119.8
C25 C24 H24 . . 119.8
C24 C25 C26 . . 120.18(19)
C24 C25 H25 . . 119.9
C26 C25 H25 . . 119.9
C25 C26 C27 . . 119.51(18)
C25 C26 C28 . . 120.11(18)
C27 C26 C28 . . 120.36(18)
C22 C27 C26 . . 119.57(19)
C22 C27 H27 . . 120.2
C26 C27 H27 . . 120.2
O7 C28 O8 . . 125.51(19)
O7 C28 C26 . . 118.36(19)
O8 C28 C26 . . 116.10(18)
O9 C29 N3 . . 124.2(2)
O9 C29 H29 . . 117.9
N3 C29 H29 . . 117.9
N3 C30 H30A . . 109.5
N3 C30 H30B . . 109.5
H30A C30 H30B . . 109.5
N3 C30 H30C . . 109.5
H30A C30 H30C . . 109.5
H30B C30 H30C . . 109.5
N3 C31 H31A . . 109.5
N3 C31 H31B . . 109.5
H31A C31 H31B . . 109.5
N3 C31 H31C . . 109.5
H31A C31 H31C . . 109.5
H31B C31 H31C . . 109.5

loop_
_geom_bond_atom_site_label_1
_geom_bond_atom_site_label_2
_geom_bond_site_symmetry_2
_geom_bond_distance
Mg1 O1 2_665 2.0416(15)
Mg1 O1 . 2.0417(15)
Mg1 O9 2_665 2.0491(14)
Mg1 O9 . 2.0491(14)
Mg1 O7 1_654 2.0656(13)
Mg1 O7 2_566 2.0656(13)
O1 C1 . 1.233(2)
O2 C1 . 1.283(2)
O2 H2A . 0.855(10)
O3 C9 . 1.215(2)
O4 C8 . 1.208(2)
O5 C20 . 1.207(2)
O6 C21 . 1.212(2)
O7 C28 . 1.244(2)
O7 Mg1 1_456 2.0657(13)
O8 C28 . 1.273(3)
O9 C29 . 1.219(3)
N1 C9 . 1.397(2)
N1 C8 . 1.406(2)
N1 C6 . 1.456(2)
N2 C21 . 1.402(2)
N2 C20 . 1.409(2)
N2 C22 . 1.454(2)
N3 C29 . 1.322(3)
N3 C31 . 1.445(3)
N3 C30 . 1.460(3)
C1 C2 . 1.488(3)
C2 C3 . 1.391(3)
C2 C7 . 1.392(3)
C3 C4 . 1.378(3)
C3 H3 . 0.9500
C4 C5 . 1.387(3)
C4 H4 . 0.9500
C5 C6 . 1.386(3)
C5 H5 . 0.9500
C6 C7 . 1.373(3)
C7 H7 . 0.9500
C8 C12 . 1.484(3)
C9 C10 . 1.483(3)
C10 C19 . 1.376(3)
C10 C11 . 1.411(3)
C11 C12 . 1.411(3)
C11 C16 . 1.418(3)
C12 C13 . 1.379(3)
C13 C14 . 1.403(3)
C13 H13 . 0.9500
C14 C15 . 1.379(3)
C14 H14 . 0.9500
C15 C16 . 1.410(3)
C15 C21 . 1.482(3)
C16 C17 . 1.412(3)
C17 C18 . 1.379(3)
C17 C20 . 1.484(3)
C18 C19 . 1.404(3)
C18 H18 . 0.9500
C19 H19 . 0.9500
C22 C27 . 1.379(3)
C22 C23 . 1.389(3)
C23 C24 . 1.385(3)
C23 H23 . 0.9500
C24 C25 . 1.385(3)
C24 H24 . 0.9500
C25 C26 . 1.392(3)
C25 H25 . 0.9500
C26 C27 . 1.395(3)
C26 C28 . 1.504(3)
C27 H27 . 0.9500
C29 H29 . 0.9500
C30 H30A . 0.9800
C30 H30B . 0.9800
C30 H30C . 0.9800
C31 H31A . 0.9800
C31 H31B . 0.9800
C31 H31C . 0.9800

loop_
_geom_hbond_atom_site_label_D
_geom_hbond_atom_site_label_H
_geom_hbond_atom_site_label_A
_geom_hbond_site_symmetry_A
_geom_hbond_distance_DH
_geom_hbond_distance_HA
_geom_hbond_distance_DA
_geom_hbond_angle_DHA
O2 H2A O8 1_654 0.855(10) 1.598(11) 2.447(2) 171(3)

loop_
_geom_torsion_atom_site_label_1
_geom_torsion_atom_site_label_2
_geom_torsion_atom_site_label_3
_geom_torsion_atom_site_label_4
_geom_torsion_site_symmetry_1
_geom_torsion
Mg1 O1 C1 O2 . -14.5(4)
Mg1 O1 C1 C2 . 165.48(17)
O1 C1 C2 C3 . 176.29(18)
O2 C1 C2 C3 . -3.8(3)
O1 C1 C2 C7 . -2.7(3)
O2 C1 C2 C7 . 177.24(18)
C7 C2 C3 C4 . 1.6(3)
C1 C2 C3 C4 . -177.42(19)
C2 C3 C4 C5 . -0.7(3)
C3 C4 C5 C6 . -0.6(3)
C4 C5 C6 C7 . 1.1(3)
C4 C5 C6 N1 . -179.29(17)
C9 N1 C6 C7 . 98.4(2)
C8 N1 C6 C7 . -79.0(2)
C9 N1 C6 C5 . -81.1(2)
C8 N1 C6 C5 . 101.4(2)
C5 C6 C7 C2 . -0.3(3)
N1 C6 C7 C2 . -179.90(15)
C3 C2 C7 C6 . -1.0(3)
C1 C2 C7 C6 . 177.99(17)
C9 N1 C8 O4 . 173.12(18)
C6 N1 C8 O4 . -9.7(3)
C9 N1 C8 C12 . -7.8(3)
C6 N1 C8 C12 . 169.41(16)
C8 N1 C9 O3 . -177.42(18)
C6 N1 C9 O3 . 5.4(3)
C8 N1 C9 C10 . 4.0(3)
C6 N1 C9 C10 . -173.18(16)
O3 C9 C10 C19 . 1.1(3)
N1 C9 C10 C19 . 179.66(17)
O3 C9 C10 C11 . -176.37(18)
N1 C9 C10 C11 . 2.2(3)
C19 C10 C11 C12 . 178.51(18)
C9 C10 C11 C12 . -4.0(3)
C19 C10 C11 C16 . -1.5(3)
C9 C10 C11 C16 . 176.00(18)
C10 C11 C12 C13 . 178.79(17)
C16 C11 C12 C13 . -1.2(3)
C10 C11 C12 C8 . 0.0(3)
C16 C11 C12 C8 . -179.96(17)
O4 C8 C12 C13 . 5.9(3)
N1 C8 C12 C13 . -173.19(17)
O4 C8 C12 C11 . -175.37(18)
N1 C8 C12 C11 . 5.6(3)
C11 C12 C13 C14 . -1.7(3)
C8 C12 C13 C14 . 177.03(18)
C12 C13 C14 C15 . 2.6(3)
C13 C14 C15 C16 . -0.4(3)
C13 C14 C15 C21 . -178.53(18)
C14 C15 C16 C17 . 178.45(17)
C21 C15 C16 C17 . -3.4(3)
C14 C15 C16 C11 . -2.5(3)
C21 C15 C16 C11 . 175.58(17)
C12 C11 C16 C15 . 3.3(3)
C10 C11 C16 C15 . -176.68(17)
C12 C11 C16 C17 . -177.63(17)
C10 C11 C16 C17 . 2.4(3)
C15 C16 C17 C18 . 177.76(17)
C11 C16 C17 C18 . -1.3(3)
C15 C16 C17 C20 . -2.3(3)
C11 C16 C17 C20 . 178.64(17)
C16 C17 C18 C19 . -0.7(3)
C20 C17 C18 C19 . 179.34(18)
C11 C10 C19 C18 . -0.5(3)
C9 C10 C19 C18 . -178.01(18)
C17 C18 C19 C10 . 1.7(3)
C21 N2 C20 O5 . 179.47(18)
C22 N2 C20 O5 . -3.7(3)
C21 N2 C20 C17 . -0.6(3)
C22 N2 C20 C17 . 176.13(16)
C18 C17 C20 O5 . 4.2(3)
C16 C17 C20 O5 . -175.72(18)
C18 C17 C20 N2 . -175.69(17)
C16 C17 C20 N2 . 4.4(3)
C20 N2 C21 O6 . 175.29(17)
C22 N2 C21 O6 . -1.5(3)
C20 N2 C21 C15 . -4.9(3)
C22 N2 C21 C15 . 178.33(16)
C14 C15 C21 O6 . 4.9(3)
C16 C15 C21 O6 . -173.25(18)
C14 C15 C21 N2 . -174.98(17)
C16 C15 C21 N2 . 6.9(3)
C21 N2 C22 C27 . -63.7(2)
C20 N2 C22 C27 . 119.25(19)
C21 N2 C22 C23 . 116.12(19)
C20 N2 C22 C23 . -60.9(2)
C27 C22 C23 C24 . 2.2(3)
N2 C22 C23 C24 . -177.67(17)
C22 C23 C24 C25 . -0.2(3)
C23 C24 C25 C26 . -1.7(3)
C24 C25 C26 C27 . 1.6(3)
C24 C25 C26 C28 . -176.68(19)
C23 C22 C27 C26 . -2.2(3)
N2 C22 C27 C26 . 177.60(16)
C25 C26 C27 C22 . 0.3(3)
C28 C26 C27 C22 . 178.60(18)
Mg1 O7 C28 O8 1_456 21.2(4)
Mg1 O7 C28 C26 1_456 -160.65(15)
C25 C26 C28 O7 . -6.0(3)
C27 C26 C28 O7 . 175.76(19)
C25 C26 C28 O8 . 172.3(2)
C27 C26 C28 O8 . -5.9(3)
Mg1 O9 C29 N3 . 168.06(18)
C31 N3 C29 O9 . -174.5(2)
C30 N3 C29 O9 . 0.3(4)

_cod_database_fobs_code 2020775
